data_1526483
loop_
_publ_author_name
'Schleid, T.'

_publ_section_title
;
 Yb3 F4 S2: ein gemischtvalentes Ytterbiumfluoridsulfid gemaess (Yb F2) *
 2(Yb F S)
;
_journal_name_full 'Zeitschrift fuer Anorganische und Allgemeine Chemie'
_journal_page_first 2429
_journal_page_last 2431
_journal_volume 626
_journal_year 2000
_chemical_formula_sum 'F4 S2 Yb3'
_chemical_name_systematic '(Yb F2) (Yb F S)2'
_space_group_IT_number 139
_symmetry_space_group_name_Hall '-I 4 2'
_symmetry_space_group_name_H-M 'I 4/m m m'
_cell_angle_alpha 90
_cell_angle_beta 90
_cell_angle_gamma 90
_cell_formula_units_Z 2
_cell_length_a 3.8461
_cell_length_b 3.8461
_cell_length_c 18.842
_cell_volume 278.720
_citation_journal_id_ASTM ZAACAB
_cod_data_source_file Schleid_ZAACAB_2000_786.cif
_cod_data_source_block F4S2Yb3
_cod_original_cell_volume 278.72
_cod_database_code 1526483

loop_
_symmetry_equiv_pos_as_xyz
x,y,z
-y,x,z
-x,-y,z
y,-x,z
x,-y,-z
y,x,-z
-x,y,-z
-y,-x,-z
-x,-y,-z
y,-x,-z
x,y,-z
-y,x,-z
-x,y,z
-y,-x,z
x,-y,z
y,x,z
x+1/2,y+1/2,z+1/2
-y+1/2,x+1/2,z+1/2
-x+1/2,-y+1/2,z+1/2
y+1/2,-x+1/2,z+1/2
x+1/2,-y+1/2,-z+1/2
y+1/2,x+1/2,-z+1/2
-x+1/2,y+1/2,-z+1/2
-y+1/2,-x+1/2,-z+1/2
-x+1/2,-y+1/2,-z+1/2
y+1/2,-x+1/2,-z+1/2
x+1/2,y+1/2,-z+1/2
-y+1/2,x+1/2,-z+1/2
-x+1/2,y+1/2,z+1/2
-y+1/2,-x+1/2,z+1/2
x+1/2,-y+1/2,z+1/2
y+1/2,x+1/2,z+1/2

loop_
_atom_site_label
_atom_site_type_symbol
_atom_site_fract_x
_atom_site_fract_y
_atom_site_fract_z
_atom_site_occupancy
_atom_site_U_iso_or_equiv
F1 F-1 0 0.5 0.4201 1 0.0
S1 S-2 0 0 0.1913 1 0.0
Yb1 Yb+2 0 0 0 1 0.0
Yb2 Yb+3 0 0 0.34054 1 0.0
